data_4021149
loop_
_publ_author_name
'Yoshihiko Yamamoto'
'Shoji Kuwabara'
'Yoji Ando'
'Hitomi Nagata'
'Hisao Nishiyama'
'Kenji Itoh'

_publ_section_title
;
 Palladium(0)-Catalyzed Cyclization of Electron-Deficient
 Enynes and Enediynes
;
_journal_name_full 'Journal of Organic Chemistry'
_journal_page_first 6697
_journal_page_last 6705
_journal_paper_doi 10.1021/jo049072p
_journal_volume 69
_journal_year 2004
_chemical_formula_sum 'C16 H19 N O4 S'
_chemical_formula_weight 321.38
_space_group_IT_number 14
_symmetry_cell_setting monoclinic
_symmetry_space_group_name_Hall '-P 2ybc'
_symmetry_space_group_name_H-M 'P 1 21/c 1'
_cell_angle_alpha 90.00
_cell_angle_beta 95.0660(10)
_cell_angle_gamma 90.00
_cell_formula_units_Z 4
_cell_length_a 7.8742(5)
_cell_length_b 10.9568(7)
_cell_length_c 18.8676(13)
_cell_measurement_temperature 173(2)
_cell_volume 1621.46(18)
_diffrn_ambient_temperature 173(2)
_exptl_crystal_density_diffrn 1.317
_cod_depositor_comments
;
The following automatic conversions were performed:
'_symmetry_cell_setting' value 'Monoclinic' changed to 'monoclinic'
according to '/home/saulius/struct/CIF-dictionaries/cif_core.dic'
dictionary named 'cif_core.dic' version 2.4.1 from 2010-06-29.

Automatic conversion script
Id: cif_fix_enum 1527 2010-12-29 10:47:43Z saulius 
;
_cod_original_sg_symbol_H-M 'P 21/c'
_cod_database_code 4021149

loop_
_symmetry_equiv_pos_as_xyz
'x, y, z'
'-x, y+1/2, -z+1/2'
'-x, -y, -z'
'x, -y-1/2, z-1/2'

loop_
_atom_site_label
_atom_site_type_symbol
_atom_site_fract_x
_atom_site_fract_y
_atom_site_fract_z
_atom_site_U_iso_or_equiv
_atom_site_adp_type
_atom_site_occupancy
_atom_site_symmetry_multiplicity
_atom_site_calc_flag
_atom_site_refinement_flags
_atom_site_disorder_assembly
_atom_site_disorder_group
C1 C 0.70149(15) 0.52490(11) 0.08160(6) 0.0321(2) Uani 1 1 d . . .
H1 H 0.6322 0.4572 0.0864 0.039 Uiso 1 1 calc R . .
C2 C 0.73283(14) 0.59747(10) 0.13870(6) 0.0297(2) Uani 1 1 d . . .
C3 C 0.65766(15) 0.56300(10) 0.20699(6) 0.0311(2) Uani 1 1 d . . .
H3A H 0.5558 0.5142 0.1964 0.037 Uiso 1 1 calc R . .
H3B H 0.7392 0.5151 0.2368 0.037 Uiso 1 1 calc R . .
C4 C 0.76545(18) 0.75010(13) 0.26477(8) 0.0425(3) Uani 1 1 d . . .
H4A H 0.8358 0.7097 0.3026 0.051 Uiso 1 1 calc R . .
H4B H 0.7296 0.8281 0.2827 0.051 Uiso 1 1 calc R . .
C5 C 0.86753(17) 0.77079(12) 0.20270(8) 0.0405(3) Uani 1 1 d . . .
C6 C 0.84481(16) 0.70329(12) 0.14356(7) 0.0364(3) Uani 1 1 d . . .
H6 H 0.9023 0.7246 0.1044 0.044 Uiso 1 1 calc R . .
C7 C 0.9961(2) 0.87103(17) 0.21236(11) 0.0603(5) Uani 1 1 d . . .
H7A H 1.0562 0.8777 0.1704 0.090 Uiso 1 1 calc R . .
H7B H 1.0755 0.8531 0.2526 0.090 Uiso 1 1 calc R . .
H7C H 0.9392 0.9467 0.2203 0.090 Uiso 1 1 calc R . .
C8 C 0.76848(15) 0.54449(11) 0.01211(6) 0.0331(2) Uani 1 1 d . . .
C9 C 0.7739(2) 0.46369(16) -0.10305(7) 0.0464(3) Uani 1 1 d . . .
H9A H 0.7208 0.5337 -0.1262 0.070 Uiso 1 1 calc R . .
H9B H 0.7417 0.3917 -0.1299 0.070 Uiso 1 1 calc R . .
H9C H 0.8956 0.4730 -0.1001 0.070 Uiso 1 1 calc R . .
C10 C 0.57136(16) 0.56693(11) 0.37274(6) 0.0334(2) Uani 1 1 d . . .
C11 C 0.6759(2) 0.61875(12) 0.42797(7) 0.0421(3) Uani 1 1 d . . .
H11 H 0.6951 0.7025 0.4293 0.051 Uiso 1 1 calc R . .
C12 C 0.7511(2) 0.54385(14) 0.48099(8) 0.0441(3) Uani 1 1 d . . .
H12 H 0.8211 0.5784 0.5179 0.053 Uiso 1 1 calc R . .
C13 C 0.72455(17) 0.41817(13) 0.48047(7) 0.0395(3) Uani 1 1 d . . .
C14 C 0.61847(19) 0.36878(12) 0.42488(8) 0.0428(3) Uani 1 1 d . . .
H14 H 0.5978 0.2852 0.4240 0.051 Uiso 1 1 calc R . .
C15 C 0.54310(18) 0.44133(12) 0.37091(7) 0.0388(3) Uani 1 1 d . . .
H15 H 0.4741 0.4066 0.3337 0.047 Uiso 1 1 calc R . .
C16 C 0.8063(2) 0.33795(16) 0.53860(9) 0.0516(4) Uani 1 1 d . . .
H16A H 0.9025 0.2966 0.5218 0.077 Uiso 1 1 calc R . .
H16B H 0.7250 0.2789 0.5520 0.077 Uiso 1 1 calc R . .
H16C H 0.8436 0.3872 0.5791 0.077 Uiso 1 1 calc R . .
N1 N 0.61531(13) 0.67512(9) 0.24430(5) 0.0312(2) Uani 1 1 d . . .
O1 O 0.85403(14) 0.62872(10) -0.00553(6) 0.0467(3) Uani 1 1 d . . .
O2 O 0.71930(12) 0.45270(9) -0.03240(5) 0.0387(2) Uani 1 1 d . . .
O3 O 0.33323(12) 0.59683(10) 0.27043(5) 0.0422(2) Uani 1 1 d . . .
O4 O 0.45724(15) 0.78050(9) 0.33250(6) 0.0463(3) Uani 1 1 d . . .
S1 S 0.47735(4) 0.66029(3) 0.304332(16) 0.03391(12) Uani 1 1 d . . .

loop_
_atom_site_aniso_label
_atom_site_aniso_U_11
_atom_site_aniso_U_22
_atom_site_aniso_U_33
_atom_site_aniso_U_23
_atom_site_aniso_U_13
_atom_site_aniso_U_12
C1 0.0329(5) 0.0272(5) 0.0367(6) 0.0008(4) 0.0060(4) -0.0011(4)
C2 0.0271(5) 0.0248(5) 0.0374(6) 0.0003(4) 0.0047(4) 0.0026(4)
C3 0.0351(5) 0.0234(5) 0.0354(5) -0.0012(4) 0.0062(4) 0.0019(4)
C4 0.0452(7) 0.0387(7) 0.0439(7) -0.0102(5) 0.0048(5) -0.0103(5)
C5 0.0346(6) 0.0321(6) 0.0552(8) -0.0070(5) 0.0068(5) -0.0058(5)
C6 0.0329(6) 0.0287(6) 0.0486(7) -0.0024(5) 0.0096(5) -0.0029(4)
C7 0.0524(9) 0.0497(9) 0.0803(12) -0.0187(8) 0.0148(8) -0.0239(7)
C8 0.0333(5) 0.0305(6) 0.0353(6) 0.0040(4) 0.0031(4) 0.0042(4)
C9 0.0542(8) 0.0548(8) 0.0308(6) 0.0028(6) 0.0064(5) 0.0055(7)
C10 0.0400(6) 0.0269(5) 0.0339(6) -0.0026(4) 0.0071(5) 0.0003(4)
C11 0.0568(8) 0.0280(6) 0.0410(7) -0.0042(5) 0.0014(6) -0.0040(5)
C12 0.0520(8) 0.0397(7) 0.0397(7) -0.0027(5) -0.0015(6) -0.0031(6)
C13 0.0405(6) 0.0398(7) 0.0397(6) 0.0034(5) 0.0122(5) 0.0053(5)
C14 0.0521(8) 0.0268(6) 0.0506(7) 0.0013(5) 0.0099(6) -0.0014(5)
C15 0.0454(7) 0.0291(6) 0.0422(7) -0.0038(5) 0.0046(5) -0.0047(5)
C16 0.0538(9) 0.0521(9) 0.0501(8) 0.0132(6) 0.0109(7) 0.0116(7)
N1 0.0336(5) 0.0254(5) 0.0351(5) -0.0036(4) 0.0067(4) -0.0003(4)
O1 0.0568(6) 0.0402(5) 0.0446(5) 0.0060(4) 0.0131(4) -0.0078(5)
O2 0.0456(5) 0.0391(5) 0.0317(4) -0.0006(3) 0.0050(4) -0.0018(4)
O3 0.0343(5) 0.0520(6) 0.0409(5) 0.0000(4) 0.0060(4) -0.0005(4)
O4 0.0633(7) 0.0310(5) 0.0467(5) -0.0021(4) 0.0167(5) 0.0128(4)
S1 0.03815(19) 0.02923(18) 0.03518(18) -0.00142(10) 0.00792(12) 0.00453(10)

loop_
_geom_bond_atom_site_label_1
_geom_bond_atom_site_label_2
_geom_bond_distance
_geom_bond_site_symmetry_2
_geom_bond_publ_flag
C1 C2 1.3443(16) . ?
C1 C8 1.4716(16) . ?
C2 C6 1.4546(16) . ?
C2 C3 1.5125(16) . ?
C3 N1 1.4687(14) . ?
C4 N1 1.4633(16) . ?
C4 C5 1.495(2) . ?
C5 C6 1.3374(19) . ?
C5 C7 1.4939(19) . ?
C8 O1 1.2067(16) . ?
C8 O2 1.3450(15) . ?
C9 O2 1.4412(16) . ?
C10 C11 1.3909(18) . ?
C10 C15 1.3939(17) . ?
C10 S1 1.7584(13) . ?
C11 C12 1.386(2) . ?
C12 C13 1.393(2) . ?
C13 C14 1.391(2) . ?
C13 C16 1.505(2) . ?
C14 C15 1.384(2) . ?
N1 S1 1.6453(11) . ?
O3 S1 1.4326(10) . ?
O4 S1 1.4343(10) . ?

loop_
_cod_related_entry_id
_cod_related_entry_database
_cod_related_entry_code
1 ChemSpider 30658495
